data_1564209
loop_
_publ_author_name
'Liu, Yong-Jie'
'Chen, Ya-Ting'
'Chen, Ming-Zhao'
'Mo, Xing-Jun'
'Huang, Chao'
'Chen, Dong-Mei'
'Zhu, Bi-Xue'

_publ_section_title
;
 Self-discriminating and counteranion-controlled self-assembly: Two
 heterochiral Cd(II) coordination polymers based on a racemic bis(pyridyl)
 ligand
;
_journal_name_full 'Inorganica Chimica Acta'
_journal_page_first 119702
_journal_paper_doi 10.1016/j.ica.2020.119702
_journal_volume 510
_journal_year 2020
_chemical_formula_moiety 'C19 H15 Cd I2 N5 O'
_chemical_formula_sum 'C19 H15 Cd I2 N5 O'
_chemical_formula_weight 695.56
_space_group_crystal_system monoclinic
_space_group_IT_number 14
_space_group_name_Hall '-P 2ybc'
_space_group_name_H-M_alt 'P 1 21/c 1'
_atom_sites_solution_hydrogens geom
_atom_sites_solution_primary dual
_cell_angle_alpha 90
_cell_angle_beta 86.983(9)
_cell_angle_gamma 90
_cell_formula_units_Z 4
_cell_length_a 8.269(3)
_cell_length_b 13.073(5)
_cell_length_c 20.454(7)
_cell_measurement_reflns_used 7451
_cell_measurement_temperature 296(2)
_cell_measurement_theta_max 28.01
_cell_measurement_theta_min 2.47
_cell_volume 2208.0(14)
_computing_molecular_graphics 'Olex2 (Dolomanov et al., 2009)'
_computing_publication_material 'Olex2 (Dolomanov et al., 2009)'
_computing_structure_refinement 'ShelXL (Sheldrick, 2015)'
_computing_structure_solution 'ShelXT (Sheldrick, 2015)'
_diffrn_ambient_temperature 296.15
_diffrn_measured_fraction_theta_full 0.998
_diffrn_measured_fraction_theta_max 0.998
_diffrn_measurement_device_type 'Bruker APEX-II CCD'
_diffrn_measurement_method '\f and \w scans'
_diffrn_radiation_type MoK\a
_diffrn_radiation_wavelength 0.71073
_diffrn_reflns_av_R_equivalents 0.1046
_diffrn_reflns_av_unetI/netI 0.1205
_diffrn_reflns_Laue_measured_fraction_full 0.998
_diffrn_reflns_Laue_measured_fraction_max 0.998
_diffrn_reflns_limit_h_max 9
_diffrn_reflns_limit_h_min -9
_diffrn_reflns_limit_k_max 13
_diffrn_reflns_limit_k_min -15
_diffrn_reflns_limit_l_max 24
_diffrn_reflns_limit_l_min -23
_diffrn_reflns_number 15351
_diffrn_reflns_point_group_measured_fraction_full 0.998
_diffrn_reflns_point_group_measured_fraction_max 0.998
_diffrn_reflns_theta_full 24.999
_diffrn_reflns_theta_max 24.999
_diffrn_reflns_theta_min 1.850
_diffrn_standards_number 0
_exptl_absorpt_coefficient_mu 3.804
_exptl_absorpt_correction_type none
_exptl_crystal_colour colorless
_exptl_crystal_density_diffrn 2.092
_exptl_crystal_description block
_exptl_crystal_F_000 1304
_refine_diff_density_max 1.179
_refine_diff_density_min -0.744
_refine_diff_density_rms 0.176
_refine_ls_extinction_coef .
_refine_ls_extinction_method none
_refine_ls_goodness_of_fit_ref 1.065
_refine_ls_hydrogen_treatment constr
_refine_ls_matrix_type full
_refine_ls_number_parameters 253
_refine_ls_number_reflns 3884
_refine_ls_number_restraints 85
_refine_ls_restrained_S_all 1.083
_refine_ls_R_factor_all 0.1667
_refine_ls_R_factor_gt 0.0801
_refine_ls_shift/su_max 0.000
_refine_ls_shift/su_mean 0.000
_refine_ls_structure_factor_coef Fsqd
_refine_ls_weighting_details 'w=1/[\s^2^(Fo^2^)+(0.0498P)^2^+15.0653P] where P=(Fo^2^+2Fc^2^)/3'
_refine_ls_weighting_scheme calc
_refine_ls_wR_factor_gt 0.1349
_refine_ls_wR_factor_ref 0.1520
_reflns_Friedel_coverage 0.000
_reflns_Friedel_fraction_full .
_reflns_Friedel_fraction_max .
_reflns_number_gt 2154
_reflns_number_total 3884
_reflns_threshold_expression 'I > 2\s(I)'
_cod_data_source_file complex1.cif
_cod_data_source_block hc
_cod_database_code 1564209
_olex2_refinement_description
;
1. Fixed Uiso
 At 1.2 times of:
  All C(H) groups, All N(H) groups
2. Restrained distances
 C14-N4
 1.2 with sigma of 0.02
 N4-C14
 1.5 with sigma of 0.01
 C15-C19 \\sim C15-C16 \\sim C15-C14
 with sigma of 0.02
3. Rigid bond restraints
 All non-hydrogen atoms
 with sigma for 1-2 distances of 0.01 and sigma for 1-3 distances of 0.01
4. Uiso/Uaniso restraints and constraints
C15: within 1.7A with sigma of 0.04 and sigma for terminal atoms of 0.08
Uanis(C15) \\sim Ueq: with sigma of 0.1 and sigma for terminal atoms of 0.2
5.a Ternary CH refined with riding coordinates:
 C14(H14)
5.b Aromatic/amide H refined with riding coordinates:
 N4(H4), C5(H5), C19(H19), C6(H6), C18(H18), C16(H16), C17(H17), C12(H12),
 C4(H4A), C9(H9), C3(H3), C11(H11), C10(H10), C2(H2)
;

loop_
_space_group_symop_operation_xyz
'x, y, z'
'-x, y+1/2, -z+1/2'
'-x, -y, -z'
'x, -y-1/2, z-1/2'

loop_
_atom_site_label
_atom_site_type_symbol
_atom_site_fract_x
_atom_site_fract_y
_atom_site_fract_z
_atom_site_U_iso_or_equiv
_atom_site_adp_type
_atom_site_occupancy
_atom_site_site_symmetry_order
_atom_site_calc_flag
_atom_site_refinement_flags_posn
_atom_site_refinement_flags_adp
_atom_site_refinement_flags_occupancy
_atom_site_disorder_assembly
_atom_site_disorder_group
I2 I 0.78521(12) 0.47313(7) 0.72998(5) 0.0548(3) Uani 1 1 d . U . . .
Cd1 Cd 0.63085(12) 0.29302(7) 0.72820(5) 0.0452(3) Uani 1 1 d . U . . .
I1 I 0.73199(12) 0.10386(7) 0.69234(6) 0.0660(4) Uani 1 1 d . U . . .
N5 N 0.3917(12) 0.3097(8) 0.6800(5) 0.040(2) Uani 1 1 d . U . . .
N3 N 0.2340(13) 0.5180(8) 0.5296(5) 0.047(3) Uani 1 1 d . U . . .
O1 O 0.2876(15) 0.6279(8) 0.4453(5) 0.078(3) Uani 1 1 d . U . . .
N2 N 0.2833(15) 0.4296(8) 0.4994(6) 0.054(3) Uani 1 1 d . U . . .
N4 N 0.1379(15) 0.5828(8) 0.6327(6) 0.065(4) Uani 1 1 d D U . . .
H4 H 0.158569 0.577641 0.673336 0.078 Uiso 1 1 calc R . . . .
C5 C 0.4655(17) 0.3101(10) 0.3590(6) 0.048(4) Uani 1 1 d . U . . .
H5 H 0.475622 0.368475 0.333084 0.058 Uiso 1 1 calc R . . . .
N1 N 0.5165(14) 0.2206(8) 0.3332(6) 0.051(3) Uani 1 1 d . U . . .
C19 C 0.3380(15) 0.3955(10) 0.6526(6) 0.041(3) Uani 1 1 d D U . . .
H19 H 0.403188 0.453455 0.652953 0.050 Uiso 1 1 calc R . . . .
C7 C 0.2315(17) 0.6146(11) 0.5004(8) 0.053(4) Uani 1 1 d . U . . .
C1 C 0.3996(18) 0.3201(10) 0.4213(7) 0.050(4) Uani 1 1 d . U . . .
C15 C 0.1891(15) 0.4025(9) 0.6235(6) 0.051(3) Uani 1 1 d D U . . .
C6 C 0.3489(18) 0.4212(11) 0.4439(8) 0.061(4) Uani 1 1 d . U . . .
H6 H 0.365496 0.478226 0.417280 0.073 Uiso 1 1 calc R . . . .
C18 C 0.2993(17) 0.2286(11) 0.6772(7) 0.056(4) Uani 1 1 d . U . . .
H18 H 0.335986 0.167948 0.694946 0.067 Uiso 1 1 calc R . . . .
C13 C 0.1046(18) 0.6763(12) 0.6059(9) 0.067(4) Uani 1 1 d . U . . .
C16 C 0.1011(18) 0.3112(13) 0.6231(8) 0.070(4) Uani 1 1 d D U . . .
H16 H 0.002631 0.309946 0.603218 0.084 Uiso 1 1 calc R . . . .
C17 C 0.1529(19) 0.2278(13) 0.6498(8) 0.069(4) Uani 1 1 d . U . . .
H17 H 0.090716 0.168565 0.650199 0.083 Uiso 1 1 calc R . . . .
C14 C 0.138(2) 0.4950(9) 0.5920(6) 0.065(4) Uani 1 1 d D U . . .
H14 H 0.025398 0.484045 0.580332 0.078 Uiso 1 1 calc R . . . .
C12 C 0.036(2) 0.7550(14) 0.6444(10) 0.088(5) Uani 1 1 d . U . . .
H12 H 0.007144 0.744411 0.688355 0.106 Uiso 1 1 calc R . . . .
C4 C 0.505(2) 0.1400(12) 0.3708(8) 0.079(5) Uani 1 1 d . U . . .
H4A H 0.543636 0.077462 0.355054 0.094 Uiso 1 1 calc R . . . .
C9 C 0.130(2) 0.7916(12) 0.5144(10) 0.092(6) Uani 1 1 d . U . . .
H9 H 0.161522 0.803554 0.470761 0.111 Uiso 1 1 calc R . . . .
C8 C 0.1518(19) 0.6938(10) 0.5409(8) 0.059(4) Uani 1 1 d . U . . .
C3 C 0.436(3) 0.1459(12) 0.4331(9) 0.107(8) Uani 1 1 d . U . . .
H3 H 0.423123 0.086814 0.458197 0.128 Uiso 1 1 calc R . . . .
C11 C 0.013(3) 0.8496(15) 0.6152(12) 0.111(7) Uani 1 1 d . U . . .
H11 H -0.037745 0.901576 0.639434 0.134 Uiso 1 1 calc R . . . .
C10 C 0.065(3) 0.8679(14) 0.5507(11) 0.121(8) Uani 1 1 d . U . . .
H10 H 0.055227 0.932835 0.532784 0.145 Uiso 1 1 calc R . . . .
C2 C 0.387(2) 0.2356(11) 0.4582(8) 0.089(7) Uani 1 1 d . U . . .
H2 H 0.344013 0.239401 0.501138 0.107 Uiso 1 1 calc R . . . .

loop_
_atom_site_aniso_label
_atom_site_aniso_U_11
_atom_site_aniso_U_22
_atom_site_aniso_U_33
_atom_site_aniso_U_23
_atom_site_aniso_U_13
_atom_site_aniso_U_12
I2 0.0535(7) 0.0400(6) 0.0693(8) -0.0020(5) 0.0128(5) -0.0073(5)
Cd1 0.0407(6) 0.0398(6) 0.0550(7) 0.0029(5) -0.0006(5) -0.0020(5)
I1 0.0541(7) 0.0416(6) 0.1007(9) -0.0028(6) 0.0100(6) 0.0033(5)
N5 0.041(6) 0.038(6) 0.038(7) 0.000(5) 0.003(5) -0.001(4)
N3 0.061(8) 0.040(5) 0.042(6) -0.005(4) -0.010(5) 0.019(6)
O1 0.128(10) 0.050(6) 0.055(7) 0.001(5) -0.004(7) 0.012(6)
N2 0.084(9) 0.036(6) 0.042(7) 0.001(5) 0.003(6) 0.021(6)
N4 0.090(10) 0.053(6) 0.051(7) -0.009(5) 0.011(7) 0.010(7)
C5 0.081(11) 0.040(7) 0.024(7) 0.008(5) -0.005(7) 0.005(7)
N1 0.062(8) 0.039(6) 0.051(7) 0.002(5) 0.012(6) -0.002(6)
C19 0.049(7) 0.045(7) 0.028(8) 0.007(6) 0.011(6) 0.011(6)
C7 0.058(10) 0.035(6) 0.067(9) -0.005(6) -0.013(8) 0.007(7)
C1 0.070(10) 0.039(6) 0.040(8) 0.000(5) 0.008(7) 0.005(7)
C15 0.049(8) 0.061(7) 0.042(9) -0.001(6) 0.006(6) 0.038(6)
C6 0.076(11) 0.045(7) 0.059(10) 0.007(7) 0.018(8) 0.019(8)
C18 0.043(7) 0.043(8) 0.081(12) 0.012(8) 0.009(7) -0.006(6)
C13 0.044(9) 0.067(7) 0.088(9) -0.008(7) 0.003(9) 0.028(8)
C16 0.032(8) 0.109(10) 0.067(12) 0.025(10) 0.008(7) 0.000(7)
C17 0.060(9) 0.079(9) 0.069(12) 0.014(9) -0.005(8) -0.027(9)
C14 0.085(12) 0.067(7) 0.043(9) -0.002(5) -0.006(7) 0.030(8)
C12 0.072(12) 0.079(10) 0.111(12) -0.028(9) 0.018(11) 0.027(10)
C4 0.125(15) 0.042(8) 0.065(10) 0.007(7) 0.032(10) 0.021(10)
C9 0.140(18) 0.050(8) 0.089(11) -0.008(7) -0.030(11) 0.039(11)
C8 0.076(11) 0.036(6) 0.068(8) -0.014(6) -0.021(8) 0.008(7)
C3 0.19(2) 0.042(8) 0.080(12) 0.011(8) 0.063(13) 0.022(12)
C11 0.120(17) 0.072(10) 0.142(15) -0.045(12) -0.010(16) 0.048(13)
C10 0.19(3) 0.052(10) 0.123(15) -0.019(10) -0.053(16) 0.049(13)
C2 0.159(18) 0.042(7) 0.062(11) 0.012(7) 0.052(11) 0.018(11)

loop_
_atom_type_symbol
_atom_type_description
_atom_type_scat_dispersion_real
_atom_type_scat_dispersion_imag
_atom_type_scat_source
C C 0.0033 0.0016 'International Tables Vol C Tables 4.2.6.8 and 6.1.1.4'
H H 0.0000 0.0000 'International Tables Vol C Tables 4.2.6.8 and 6.1.1.4'
Cd Cd -0.8075 1.2024 'International Tables Vol C Tables 4.2.6.8 and 6.1.1.4'
I I -0.4742 1.8119 'International Tables Vol C Tables 4.2.6.8 and 6.1.1.4'
N N 0.0061 0.0033 'International Tables Vol C Tables 4.2.6.8 and 6.1.1.4'
O O 0.0106 0.0060 'International Tables Vol C Tables 4.2.6.8 and 6.1.1.4'

loop_
_geom_angle_atom_site_label_1
_geom_angle_atom_site_label_2
_geom_angle_atom_site_label_3
_geom_angle
_geom_angle_site_symmetry_1
_geom_angle_site_symmetry_3
I2 Cd1 I1 131.89(5) . .
N5 Cd1 I2 110.4(3) . .
N5 Cd1 I1 103.6(3) . .
N5 Cd1 N1 95.1(4) . 4_566
N1 Cd1 I2 103.2(3) 4_566 .
N1 Cd1 I1 106.7(3) 4_566 .
C19 N5 Cd1 125.3(9) . .
C18 N5 Cd1 117.8(9) . .
C18 N5 C19 116.9(12) . .
N2 N3 C7 125.7(12) . .
N2 N3 C14 110.4(10) . .
C7 N3 C14 121.7(11) . .
C6 N2 N3 126.7(12) . .
C13 N4 C14 118.6(13) . .
N1 C5 C1 123.5(12) . .
C5 N1 Cd1 122.6(9) . 4_565
C4 N1 Cd1 120.0(10) . 4_565
C4 N1 C5 117.3(12) . .
N5 C19 C15 123.4(12) . .
N3 C7 C8 114.5(14) . .
O1 C7 N3 120.9(13) . .
O1 C7 C8 124.6(14) . .
C5 C1 C6 118.5(13) . .
C2 C1 C5 117.6(13) . .
C2 C1 C6 123.8(13) . .
C19 C15 C14 122.1(13) . .
C16 C15 C19 114.6(12) . .
C16 C15 C14 123.1(13) . .
N2 C6 C1 118.6(13) . .
N5 C18 C17 123.9(14) . .
N4 C13 C12 121.0(17) . .
N4 C13 C8 118.5(13) . .
C8 C13 C12 120.3(16) . .
C17 C16 C15 122.0(15) . .
C16 C17 C18 119.1(16) . .
N4 C14 N3 108.6(12) . .
N4 C14 C15 113.9(11) . .
C15 C14 N3 113.1(11) . .
C13 C12 C11 118.3(19) . .
N1 C4 C3 121.1(14) . .
C10 C9 C8 121(2) . .
C13 C8 C7 121.6(14) . .
C13 C8 C9 119.0(15) . .
C9 C8 C7 119.3(16) . .
C2 C3 C4 120.7(16) . .
C10 C11 C12 121.3(18) . .
C9 C10 C11 120(2) . .
C3 C2 C1 119.6(15) . .

loop_
_geom_bond_atom_site_label_1
_geom_bond_atom_site_label_2
_geom_bond_distance
_geom_bond_site_symmetry_2
I2 Cd1 2.6794(16) .
Cd1 I1 2.6996(16) .
Cd1 N5 2.266(11) .
Cd1 N1 2.307(11) 4_566
N5 C19 1.340(15) .
N5 C18 1.309(15) .
N3 N2 1.364(14) .
N3 C7 1.398(17) .
N3 C14 1.498(17) .
O1 C7 1.208(16) .
N2 C6 1.236(16) .
N4 C13 1.373(18) .
N4 C14 1.419(8) .
C5 N1 1.343(16) .
C5 C1 1.365(17) .
N1 C4 1.306(17) .
C19 C15 1.399(13) .
C7 C8 1.461(19) .
C1 C6 1.455(18) .
C1 C2 1.339(19) .
C15 C16 1.398(13) .
C15 C14 1.445(13) .
C18 C17 1.36(2) .
C13 C12 1.40(2) .
C13 C8 1.38(2) .
C16 C17 1.30(2) .
C12 C11 1.39(3) .
C4 C3 1.37(2) .
C9 C8 1.40(2) .
C9 C10 1.34(2) .
C3 C2 1.33(2) .
C11 C10 1.39(3) .
